data_7706562
loop_
_publ_author_name
'Wang, Run-Guo'
'Meng, Yin-Shan'
'Gao, Fang-Fang'
'Gao, Wan-Qing'
'Liu, Chun-Hua'
'Li, Anyang'
'Liu, Tao'
'Zhu, Yuan-Yuan'

_publ_section_title
;
 Ligand symmetry significantly affects spin crossover behaviour in
 isomeric [Fe(pybox)<sub>2</sub>]<sup>2+</sup> complexes.
;
_journal_issue 9
_journal_name_full 'Dalton transactions (Cambridge, England : 2003)'
_journal_page_first 3369
_journal_page_last 3378
_journal_paper_doi 10.1039/d0dt03978k
_journal_volume 50
_journal_year 2021
_chemical_compound_source no
_chemical_formula_moiety 'C46 H38 Fe N6 O4, 2(C24 H20 B)'
_chemical_formula_sum 'C100 H91 B2 Fe N7 O5'
_chemical_formula_weight 1548.26
_chemical_name_common 1(BPh4)-MeCN-163K
_chemical_name_systematic 1(BPh4)-MeCN-163K
_chemical_properties_physical Air-sensitive
_space_group_crystal_system monoclinic
_space_group_IT_number 14
_space_group_name_Hall '-P 2yn'
_space_group_name_H-M_alt 'P 1 21/n 1'
_atom_sites_solution_hydrogens geom
_audit_block_doi 10.5517/ccdc.csd.cc26n579
_audit_creation_date 2021-01-20
_audit_creation_method
;
Olex2 1.3
(compiled 2020.11.12 svn.r5f609507 for OlexSys, GUI svn.r6226)
;
_audit_update_record
;
2021-01-20 deposited with the CCDC.	2021-01-27 downloaded from the CCDC.
;
_cell_angle_alpha 90
_cell_angle_beta 104.04(3)
_cell_angle_gamma 90
_cell_formula_units_Z 4
_cell_length_a 14.263(3)
_cell_length_b 38.290(8)
_cell_length_c 15.471(3)
_cell_measurement_reflns_used 22683
_cell_measurement_temperature 163.15
_cell_measurement_theta_max 28.7134
_cell_measurement_theta_min 1.0636
_cell_volume 8197(3)
_computing_cell_refinement 'CrystalClear (Rigaku Inc., 2008)'
_computing_data_collection 'CrystalClear (Rigaku Inc., 2008)'
_computing_data_reduction 'CrystalClear (Rigaku Inc., 2008)'
_computing_molecular_graphics 'Olex2 1.3 (Dolomanov et al., 2009)'
_computing_publication_material 'Olex2 1.3 (Dolomanov et al., 2009)'
_computing_structure_refinement 'SHELXL 2018/3 (Sheldrick, 2015)'
_computing_structure_solution 'ShelXL (Sheldrick, 2015)'
_diffrn_ambient_temperature 163.15
_diffrn_detector_area_resol_mean 28.5714
_diffrn_measured_fraction_theta_full 0.996
_diffrn_measured_fraction_theta_max 0.968
_diffrn_measurement_device_type 'MM007HF + CCD (Saturn724+)'
_diffrn_measurement_method '\w scans at fixed \c = 45\%'
_diffrn_radiation_monochromator Confocal
_diffrn_radiation_type MoK\a
_diffrn_radiation_wavelength 0.71073
_diffrn_reflns_av_R_equivalents 0.0504
_diffrn_reflns_av_unetI/netI 0.0533
_diffrn_reflns_Laue_measured_fraction_full 0.996
_diffrn_reflns_Laue_measured_fraction_max 0.968
_diffrn_reflns_limit_h_max 18
_diffrn_reflns_limit_h_min -18
_diffrn_reflns_limit_k_max 49
_diffrn_reflns_limit_k_min -49
_diffrn_reflns_limit_l_max 14
_diffrn_reflns_limit_l_min -19
_diffrn_reflns_number 55792
_diffrn_reflns_point_group_measured_fraction_full 0.996
_diffrn_reflns_point_group_measured_fraction_max 0.968
_diffrn_reflns_theta_full 25.242
_diffrn_reflns_theta_max 27.485
_diffrn_reflns_theta_min 2.042
_diffrn_source 'Rotating Anode'
_exptl_absorpt_coefficient_mu 0.244
_exptl_absorpt_correction_T_max 1.0000
_exptl_absorpt_correction_T_min 0.8684
_exptl_absorpt_correction_type multi-scan
_exptl_absorpt_process_details 'CrystalClear (Rigaku Inc., 2008)'
_exptl_crystal_colour 'dark red'
_exptl_crystal_density_diffrn 1.255
_exptl_crystal_description block
_exptl_crystal_F_000 3264
_exptl_crystal_preparation 'Magnetic properties'
_exptl_crystal_recrystallization_method 'Re-crystallisation from solvent: acetonitrile and ether'
_exptl_crystal_size_max 0.30
_exptl_crystal_size_mid 0.24
_exptl_crystal_size_min 0.15
_platon_squeeze_details
;
A solvent mask was calculated and 234 electrons were 
found in a volume of 1179\%A^3^ in 1 void per unit cell. 
This is consistent with the presence of [C2 H3 N], [C4 H10 O]  
per Formula Unit, which account for 256 electrons per unit cell.
;
_refine_diff_density_max 0.283
_refine_diff_density_min -0.413
_refine_diff_density_rms 0.048
_refine_ls_extinction_method none
_refine_ls_goodness_of_fit_ref 1.168
_refine_ls_hydrogen_treatment constr
_refine_ls_matrix_type full
_refine_ls_number_parameters 964
_refine_ls_number_reflns 18208
_refine_ls_number_restraints 0
_refine_ls_restrained_S_all 1.168
_refine_ls_R_factor_all 0.0880
_refine_ls_R_factor_gt 0.0773
_refine_ls_shift/su_max 0.001
_refine_ls_shift/su_mean 0.000
_refine_ls_structure_factor_coef Fsqd
_refine_ls_weighting_details 'w=1/[\s^2^(Fo^2^)+(0.0460P)^2^+5.8376P] where P=(Fo^2^+2Fc^2^)/3'
_refine_ls_weighting_scheme calc
_refine_ls_wR_factor_gt 0.1607
_refine_ls_wR_factor_ref 0.1666
_reflns_Friedel_coverage 0.000
_reflns_number_gt 15906
_reflns_number_total 18208
_reflns_threshold_expression 'I > 2\s(I)'
_cod_data_source_file d0dt03978k2.cif
_cod_data_source_block 2045170
_cod_depositor_comments 'Adding full bibliography for 7706562--7706567.cif.'
_cod_original_cell_volume 8196(3)
_cod_database_code 7706562
_shelx_shelxl_version_number 2018/3
_shelx_space_group_comment
;
The symmetry employed for this shelxl refinement is uniquely defined
by the following loop, which should always be used as a source of
symmetry information in preference to the above space-group names.
They are only intended as comments.
;
_exptl_absorpt_special_details
;
    Higashi, T. (1995). Program for Absorption Correction.
    Rigaku Corporation, Tokyo, Japan.
;
_olex2_refinement_description
;
1. Fixed Uiso
 At 1.2 times of:
  All C(H) groups, All C(H,H) groups
2.a Ternary CH refined with riding coordinates:
 C7(H7), C17(H17), C30(H30), C40(H40)
2.b Secondary CH2 refined with riding coordinates:
 C8(H8A,H8B), C16(H16A,H16B), C31(H31A,H31B), C39(H39A,H39B)
2.c Aromatic/amide H refined with riding coordinates:
 C2(H2), C3(H3), C4(H4), C5(H5), C6(H6), C11(H11), C12(H12), C13(H13),
 C19(H19), C20(H20), C21(H21), C22(H22), C23(H23), C25(H25), C26(H26), C27(H27),
  C28(H28), C29(H29), C34(H34), C35(H35), C36(H36), C42(H42), C43(H43),
 C44(H44), C45(H45), C46(H46), C48(H48), C49(H49), C50(H50), C51(H51), C52(H52),
  C54(H54), C55(H55), C56(H56), C57(H57), C58(H58), C60(H60), C61(H61),
 C62(H62), C63(H63), C64(H64), C66(H66), C67(H67), C68(H68), C69(H69), C70(H70),
  C72(H72), C73(H73), C74(H74), C75(H75), C76(H76), C78(H78), C79(H79),
 C80(H80), C81(H81), C82(H82), C84(H84), C85(H85), C86(H86), C87(H87), C88(H88),
  C90(H90), C91(H91), C92(H92), C93(H93), C94(H94)
;
_smtbx_masks_void_probe_radius 1.2
_smtbx_masks_void_truncation_radius 1.2
_platon_squeeze_void_probe_radius 1.20
_olex2_submission_special_instructions 'No special instructions were received'

loop_
_space_group_symop_operation_xyz
'x, y, z'
'-x+1/2, y+1/2, -z+1/2'
'-x, -y, -z'
'x-1/2, -y-1/2, z-1/2'

loop_
_atom_site_label
_atom_site_type_symbol
_atom_site_fract_x
_atom_site_fract_y
_atom_site_fract_z
_atom_site_U_iso_or_equiv
_atom_site_adp_type
_atom_site_occupancy
_atom_site_site_symmetry_order
_atom_site_calc_flag
_atom_site_refinement_flags_posn
_atom_site_refinement_flags_adp
_atom_site_refinement_flags_occupancy
_atom_site_disorder_assembly
_atom_site_disorder_group
Fe1 Fe 0.22237(3) 0.37049(2) 0.19709(2) 0.03302(10) Uani 1 1 d . . . . .
O1 O 0.03953(14) 0.44035(5) 0.02168(12) 0.0455(5) Uani 1 1 d . . . . .
O2 O 0.35696(14) 0.29531(5) 0.06813(12) 0.0431(4) Uani 1 1 d . . . . .
O3 O 0.07314(17) 0.32710(6) 0.37819(15) 0.0618(6) Uani 1 1 d . . . . .
O4 O 0.44989(15) 0.43898(6) 0.32438(13) 0.0541(5) Uani 1 1 d . . . . .
N1 N 0.11922(16) 0.41148(6) 0.14446(14) 0.0372(5) Uani 1 1 d . . . . .
N2 N 0.19951(15) 0.36790(5) 0.05696(13) 0.0325(4) Uani 1 1 d . . . . .
N3 N 0.30070(15) 0.32468(6) 0.17160(14) 0.0369(5) Uani 1 1 d . . . . .
N4 N 0.11859(16) 0.34087(6) 0.25251(15) 0.0423(5) Uani 1 1 d . . . . .
N5 N 0.25733(16) 0.38151(6) 0.33536(14) 0.0377(5) Uani 1 1 d . . . . .
N6 N 0.34488(16) 0.40804(6) 0.21932(14) 0.0381(5) Uani 1 1 d . . . . .
C1 C 0.1274(2) 0.45904(7) 0.25211(18) 0.0429(6) Uani 1 1 d . . . . .
C2 C 0.2003(2) 0.47966(9) 0.2354(2) 0.0588(8) Uani 1 1 d . . . . .
H2 H 0.208688 0.481025 0.176408 0.071 Uiso 1 1 calc R U . . .
C3 C 0.2613(3) 0.49834(10) 0.3022(3) 0.0733(11) Uani 1 1 d . . . . .
H3 H 0.311165 0.512334 0.289194 0.088 Uiso 1 1 calc R U . . .
C4 C 0.2499(3) 0.49664(11) 0.3867(3) 0.0815(13) Uani 1 1 d . . . . .
H4 H 0.291736 0.509493 0.432983 0.098 Uiso 1 1 calc R U . . .
C5 C 0.1779(3) 0.47635(11) 0.4053(2) 0.0790(12) Uani 1 1 d . . . . .
H5 H 0.170149 0.475154 0.464527 0.095 Uiso 1 1 calc R U . . .
C6 C 0.1170(3) 0.45776(9) 0.3387(2) 0.0563(8) Uani 1 1 d . . . . .
H6 H 0.067191 0.443880 0.352189 0.068 Uiso 1 1 calc R U . . .
C7 C 0.0624(2) 0.43792(7) 0.17950(18) 0.0423(6) Uani 1 1 d . . . . .
H7 H 0.012714 0.425797 0.204471 0.051 Uiso 1 1 calc R U . . .
C8 C 0.0112(2) 0.45826(8) 0.09515(19) 0.0513(7) Uani 1 1 d . . . . .
H8A H -0.059782 0.457592 0.086974 0.062 Uiso 1 1 calc R U . . .
H8B H 0.032626 0.482925 0.099044 0.062 Uiso 1 1 calc R U . . .
C9 C 0.09941(18) 0.41506(7) 0.05973(16) 0.0360(5) Uani 1 1 d . . . . .
C10 C 0.14127(18) 0.39093(7) 0.00500(16) 0.0345(5) Uani 1 1 d . . . . .
C11 C 0.1235(2) 0.39016(8) -0.08718(18) 0.0463(7) Uani 1 1 d . . . . .
H11 H 0.082314 0.406793 -0.123251 0.056 Uiso 1 1 calc R U . . .
C12 C 0.1685(2) 0.36396(8) -0.12434(18) 0.0519(8) Uani 1 1 d . . . . .
H12 H 0.156900 0.362260 -0.187312 0.062 Uiso 1 1 calc R U . . .
C13 C 0.2299(2) 0.34034(8) -0.07135(17) 0.0450(7) Uani 1 1 d . . . . .
H13 H 0.261411 0.322635 -0.096778 0.054 Uiso 1 1 calc R U . . .
C14 C 0.24393(18) 0.34336(7) 0.02035(16) 0.0343(5) Uani 1 1 d . . . . .
C15 C 0.30300(18) 0.32075(6) 0.08971(17) 0.0353(5) Uani 1 1 d . . . . .
C16 C 0.4124(2) 0.28146(8) 0.15394(19) 0.0481(7) Uani 1 1 d . . . . .
H16A H 0.479366 0.290535 0.168690 0.058 Uiso 1 1 calc R U . . .
H16B H 0.414274 0.255618 0.153056 0.058 Uiso 1 1 calc R U . . .
C17 C 0.3563(2) 0.29471(7) 0.22097(19) 0.0430(6) Uani 1 1 d . . . . .
H17 H 0.308822 0.276220 0.227126 0.052 Uiso 1 1 calc R U . . .
C18 C 0.4113(2) 0.30512(7) 0.31349(18) 0.0411(6) Uani 1 1 d . . . . .
C19 C 0.3672(2) 0.30020(9) 0.3833(2) 0.0546(8) Uani 1 1 d . . . . .
H19 H 0.306643 0.288531 0.372519 0.066 Uiso 1 1 calc R U . . .
C20 C 0.4099(3) 0.31204(10) 0.4685(2) 0.0628(9) Uani 1 1 d . . . . .
H20 H 0.378266 0.308825 0.515300 0.075 Uiso 1 1 calc R U . . .
C21 C 0.4975(3) 0.32831(10) 0.4848(2) 0.0620(9) Uani 1 1 d . . . . .
H21 H 0.526510 0.336860 0.542814 0.074 Uiso 1 1 calc R U . . .
C22 C 0.5437(2) 0.33230(10) 0.4169(2) 0.0608(9) Uani 1 1 d . . . . .
H22 H 0.605588 0.342984 0.428626 0.073 Uiso 1 1 calc R U . . .
C23 C 0.5007(2) 0.32091(9) 0.3324(2) 0.0529(7) Uani 1 1 d . . . . .
H23 H 0.533189 0.323988 0.286121 0.063 Uiso 1 1 calc R U . . .
C24 C 0.0761(2) 0.28581(9) 0.1727(2) 0.0533(8) Uani 1 1 d . . . . .
C25 C 0.0638(3) 0.28819(13) 0.0814(3) 0.0825(13) Uani 1 1 d . . . . .
H25 H 0.027383 0.306767 0.048818 0.099 Uiso 1 1 calc R U . . .
C26 C 0.1067(4) 0.26226(17) 0.0370(3) 0.106(2) Uani 1 1 d . . . . .
H26 H 0.099526 0.263688 -0.025562 0.128 Uiso 1 1 calc R U . . .
C27 C 0.1580(4) 0.23546(14) 0.0839(4) 0.0962(17) Uani 1 1 d . . . . .
H27 H 0.186633 0.218376 0.053898 0.115 Uiso 1 1 calc R U . . .
C28 C 0.1682(3) 0.23306(10) 0.1721(3) 0.0786(12) Uani 1 1 d . . . . .
H28 H 0.203195 0.214081 0.204130 0.094 Uiso 1 1 calc R U . . .
C29 C 0.1278(2) 0.25823(9) 0.2173(2) 0.0590(8) Uani 1 1 d . . . . .
H29 H 0.136185 0.256287 0.279928 0.071 Uiso 1 1 calc R U . . .
C30 C 0.0389(2) 0.31527(8) 0.2217(2) 0.0501(7) Uani 1 1 d . . . . .
H30 H -0.016629 0.327109 0.179979 0.060 Uiso 1 1 calc R U . . .
C31 C 0.0100(2) 0.30594(9) 0.3089(2) 0.0588(8) Uani 1 1 d . . . . .
H31A H -0.058769 0.311680 0.304228 0.071 Uiso 1 1 calc R U . . .
H31B H 0.020008 0.280739 0.322400 0.071 Uiso 1 1 calc R U . . .
C32 C 0.1302(2) 0.34461(8) 0.33670(19) 0.0451(7) Uani 1 1 d . . . . .
C33 C 0.2054(2) 0.36775(8) 0.38774(19) 0.0466(7) Uani 1 1 d . . . . .
C34 C 0.2255(3) 0.37553(9) 0.4785(2) 0.0611(9) Uani 1 1 d . . . . .
H34 H 0.188042 0.365659 0.515486 0.073 Uiso 1 1 calc R U . . .
C35 C 0.3009(3) 0.39788(10) 0.5132(2) 0.0691(10) Uani 1 1 d . . . . .
H35 H 0.315653 0.403585 0.574830 0.083 Uiso 1 1 calc R U . . .
C36 C 0.3548(2) 0.41197(9) 0.45962(18) 0.0536(8) Uani 1 1 d . . . . .
H36 H 0.407291 0.427260 0.483064 0.064 Uiso 1 1 calc R U . . .
C37 C 0.3303(2) 0.40316(7) 0.37028(17) 0.0398(6) Uani 1 1 d . . . . .
C38 C 0.37637(19) 0.41638(7) 0.30203(17) 0.0393(6) Uani 1 1 d . . . . .
C39 C 0.4808(3) 0.44548(9) 0.2415(2) 0.0592(9) Uani 1 1 d . . . . .
H39A H 0.543388 0.433966 0.243387 0.071 Uiso 1 1 calc R U . . .
H39B H 0.487238 0.470829 0.231718 0.071 Uiso 1 1 calc R U . . .
C40 C 0.3995(2) 0.42953(7) 0.16774(19) 0.0443(6) Uani 1 1 d . . . . .
H40 H 0.356679 0.448739 0.136868 0.053 Uiso 1 1 calc R U . . .
C41 C 0.4326(2) 0.40808(7) 0.09917(18) 0.0410(6) Uani 1 1 d . . . . .
C42 C 0.3990(2) 0.41627(8) 0.00850(19) 0.0461(7) Uani 1 1 d . . . . .
H42 H 0.358395 0.435943 -0.009414 0.055 Uiso 1 1 calc R U . . .
C43 C 0.4258(3) 0.39530(8) -0.0549(2) 0.0542(8) Uani 1 1 d . . . . .
H43 H 0.403856 0.400786 -0.116396 0.065 Uiso 1 1 calc R U . . .
C44 C 0.4839(3) 0.36675(8) -0.0290(2) 0.0582(8) Uani 1 1 d . . . . .
H44 H 0.501654 0.352491 -0.072736 0.070 Uiso 1 1 calc R U . . .
C45 C 0.5163(3) 0.35869(9) 0.0592(2) 0.0607(9) Uani 1 1 d . . . . .
H45 H 0.556634 0.338904 0.076646 0.073 Uiso 1 1 calc R U . . .
C46 C 0.4907(2) 0.37906(8) 0.1228(2) 0.0538(8) Uani 1 1 d . . . . .
H46 H 0.513306 0.373129 0.183923 0.065 Uiso 1 1 calc R U . . .
C47 C 0.25342(19) 0.23437(7) 0.76261(17) 0.0369(6) Uani 1 1 d . . . . .
C48 C 0.3052(2) 0.24191(7) 0.85036(17) 0.0419(6) Uani 1 1 d . . . . .
H48 H 0.326046 0.265215 0.864724 0.050 Uiso 1 1 calc R U . . .
C49 C 0.3270(2) 0.21655(8) 0.91711(18) 0.0478(7) Uani 1 1 d . . . . .
H49 H 0.362188 0.222838 0.975371 0.057 Uiso 1 1 calc R U . . .
C50 C 0.2979(2) 0.18245(8) 0.8989(2) 0.0522(8) Uani 1 1 d . . . . .
H50 H 0.312565 0.165141 0.944178 0.063 Uiso 1 1 calc R U . . .
C51 C 0.2467(2) 0.17387(8) 0.8134(2) 0.0502(7) Uani 1 1 d . . . . .
H51 H 0.226106 0.150483 0.799788 0.060 Uiso 1 1 calc R U . . .
C52 C 0.2255(2) 0.19937(7) 0.74723(19) 0.0423(6) Uani 1 1 d . . . . .
H52 H 0.190533 0.192742 0.689164 0.051 Uiso 1 1 calc R U . . .
C53 C 0.11505(19) 0.28094(7) 0.69803(18) 0.0402(6) Uani 1 1 d . . . . .
C54 C 0.0795(2) 0.27576(8) 0.7737(2) 0.0470(7) Uani 1 1 d . . . . .
H54 H 0.114862 0.261147 0.819842 0.056 Uiso 1 1 calc R U . . .
C55 C -0.0060(2) 0.29122(9) 0.7843(3) 0.0616(9) Uani 1 1 d . . . . .
H55 H -0.027289 0.287048 0.837037 0.074 Uiso 1 1 calc R U . . .
C56 C -0.0595(2) 0.31248(9) 0.7185(3) 0.0655(10) Uani 1 1 d . . . . .
H56 H -0.117405 0.323102 0.725649 0.079 Uiso 1 1 calc R U . . .
C57 C -0.0279(2) 0.31804(8) 0.6427(3) 0.0579(9) Uani 1 1 d . . . . .
H57 H -0.064287 0.332583 0.596904 0.069 Uiso 1 1 calc R U . . .
C58 C 0.0572(2) 0.30256(7) 0.6321(2) 0.0487(7) Uani 1 1 d . . . . .
H58 H 0.076917 0.306696 0.578619 0.058 Uiso 1 1 calc R U . . .
C59 C 0.2054(2) 0.24645(7) 0.58777(17) 0.0384(6) Uani 1 1 d . . . . .
C60 C 0.1157(2) 0.23670(7) 0.53292(17) 0.0428(6) Uani 1 1 d . . . . .
H60 H 0.058873 0.242736 0.551198 0.051 Uiso 1 1 calc R U . . .
C61 C 0.1057(2) 0.21859(8) 0.45286(18) 0.0512(7) Uani 1 1 d . . . . .
H61 H 0.043261 0.212605 0.418126 0.061 Uiso 1 1 calc R U . . .
C62 C 0.1863(3) 0.20945(8) 0.4245(2) 0.0572(8) Uani 1 1 d . . . . .
H62 H 0.180377 0.196736 0.370731 0.069 Uiso 1 1 calc R U . . .
C63 C 0.2764(3) 0.21900(10) 0.4753(2) 0.0631(9) Uani 1 1 d . . . . .
H63 H 0.332698 0.213123 0.455855 0.076 Uiso 1 1 calc R U . . .
C64 C 0.2852(2) 0.23716(8) 0.5547(2) 0.0524(7) Uani 1 1 d . . . . .
H64 H 0.347918 0.243550 0.588051 0.063 Uiso 1 1 calc R U . . .
C65 C 0.29996(19) 0.29601(7) 0.70173(15) 0.0352(5) Uani 1 1 d . . . . .
C66 C 0.2774(2) 0.33167(7) 0.70326(16) 0.0396(6) Uani 1 1 d . . . . .
H66 H 0.211446 0.338116 0.694528 0.047 Uiso 1 1 calc R U . . .
C67 C 0.3460(2) 0.35787(8) 0.71678(18) 0.0470(7) Uani 1 1 d . . . . .
H67 H 0.326571 0.381542 0.718513 0.056 Uiso 1 1 calc R U . . .
C68 C 0.4427(2) 0.34992(8) 0.72779(19) 0.0483(7) Uani 1 1 d . . . . .
H68 H 0.489965 0.367882 0.735229 0.058 Uiso 1 1 calc R U . . .
C69 C 0.4689(2) 0.31519(8) 0.72772(18) 0.0471(7) Uani 1 1 d . . . . .
H69 H 0.535039 0.309128 0.735402 0.057 Uiso 1 1 calc R U . . .
C70 C 0.3996(2) 0.28910(7) 0.71653(18) 0.0425(6) Uani 1 1 d . . . . .
H70 H 0.420279 0.265458 0.718966 0.051 Uiso 1 1 calc R U . . .
B1 B 0.2182(2) 0.26470(8) 0.68688(19) 0.0361(6) Uani 1 1 d . . . . .
C71 C 0.6818(2) 0.51304(7) 0.28595(19) 0.0439(6) Uani 1 1 d . . . . .
C72 C 0.6149(2) 0.53583(9) 0.2327(2) 0.0569(8) Uani 1 1 d . . . . .
H72 H 0.625835 0.542945 0.177130 0.068 Uiso 1 1 calc R U . . .
C73 C 0.5341(2) 0.54850(9) 0.2566(3) 0.0615(9) Uani 1 1 d . . . . .
H73 H 0.491853 0.564300 0.218583 0.074 Uiso 1 1 calc R U . . .
C74 C 0.5150(2) 0.53794(9) 0.3367(2) 0.0609(9) Uani 1 1 d . . . . .
H74 H 0.460233 0.546614 0.354544 0.073 Uiso 1 1 calc R U . . .
C75 C 0.5768(2) 0.51481(10) 0.3893(2) 0.0585(8) Uani 1 1 d . . . . .
H75 H 0.563549 0.506888 0.443290 0.070 Uiso 1 1 calc R U . . .
C76 C 0.6587(2) 0.50273(8) 0.36474(19) 0.0486(7) Uani 1 1 d . . . . .
H76 H 0.700354 0.486884 0.403084 0.058 Uiso 1 1 calc R U . . .
C77 C 0.7486(2) 0.49421(7) 0.14709(19) 0.0450(7) Uani 1 1 d . . . . .
C78 C 0.6704(3) 0.47292(11) 0.1091(2) 0.0781(12) Uani 1 1 d . . . . .
H78 H 0.635814 0.462348 0.147520 0.094 Uiso 1 1 calc R U . . .
C79 C 0.6399(3) 0.46620(12) 0.0182(3) 0.0847(13) Uani 1 1 d . . . . .
H79 H 0.584803 0.451928 -0.004028 0.102 Uiso 1 1 calc R U . . .
C80 C 0.6893(3) 0.48020(10) -0.0392(2) 0.0656(9) Uani 1 1 d . . . . .
H80 H 0.669868 0.475744 -0.101395 0.079 Uiso 1 1 calc R U . . .
C81 C 0.7675(3) 0.50075(10) -0.0041(2) 0.0605(9) Uani 1 1 d . . . . .
H81 H 0.803279 0.510444 -0.042659 0.073 Uiso 1 1 calc R U . . .
C82 C 0.7960(2) 0.50787(8) 0.08635(19) 0.0462(7) Uani 1 1 d . . . . .
H82 H 0.850105 0.522682 0.107535 0.055 Uiso 1 1 calc R U . . .
C83 C 0.8591(2) 0.53360(7) 0.27843(17) 0.0404(6) Uani 1 1 d . . . . .
C84 C 0.8429(2) 0.56627(7) 0.31230(19) 0.0461(7) Uani 1 1 d . . . . .
H84 H 0.781140 0.571027 0.322669 0.055 Uiso 1 1 calc R U . . .
C85 C 0.9131(2) 0.59202(8) 0.3314(2) 0.0501(7) Uani 1 1 d . . . . .
H85 H 0.898884 0.613734 0.355076 0.060 Uiso 1 1 calc R U . . .
C86 C 1.0031(2) 0.58658(8) 0.3166(2) 0.0516(7) Uani 1 1 d . . . . .
H86 H 1.050564 0.604510 0.328294 0.062 Uiso 1 1 calc R U . . .
C87 C 1.0233(2) 0.55454(8) 0.2844(2) 0.0538(8) Uani 1 1 d . . . . .
H87 H 1.085415 0.550136 0.274420 0.065 Uiso 1 1 calc R U . . .
C88 C 0.9529(2) 0.52879(8) 0.26649(19) 0.0464(7) Uani 1 1 d . . . . .
H88 H 0.968803 0.506846 0.245164 0.056 Uiso 1 1 calc R U . . .
C89 C 0.8327(2) 0.46712(7) 0.3108(2) 0.0493(7) Uani 1 1 d . . . . .
C90 C 0.8345(3) 0.43376(8) 0.2744(3) 0.0623(9) Uani 1 1 d . . . . .
H90 H 0.803626 0.429967 0.213495 0.075 Uiso 1 1 calc R U . . .
C91 C 0.8813(3) 0.40555(9) 0.3265(4) 0.0823(13) Uani 1 1 d . . . . .
H91 H 0.880853 0.383150 0.300039 0.099 Uiso 1 1 calc R U . . .
C92 C 0.9274(3) 0.40994(11) 0.4147(3) 0.0861(14) Uani 1 1 d . . . . .
H92 H 0.958433 0.390835 0.449296 0.103 Uiso 1 1 calc R U . . .
C93 C 0.9278(3) 0.44265(11) 0.4519(3) 0.0766(12) Uani 1 1 d . . . . .
H93 H 0.959003 0.446242 0.512876 0.092 Uiso 1 1 calc R U . . .
C94 C 0.8826(3) 0.47028(9) 0.4006(2) 0.0578(8) Uani 1 1 d . . . . .
H94 H 0.885482 0.492654 0.427674 0.069 Uiso 1 1 calc R U . . .
B2 B 0.7802(3) 0.50179(8) 0.2553(2) 0.0438(7) Uani 1 1 d . . . . .

loop_
_atom_site_aniso_label
_atom_site_aniso_U_11
_atom_site_aniso_U_22
_atom_site_aniso_U_33
_atom_site_aniso_U_23
_atom_site_aniso_U_13
_atom_site_aniso_U_12
Fe1 0.0368(2) 0.03654(19) 0.02601(17) -0.00111(14) 0.00821(14) -0.00082(15)
O1 0.0480(11) 0.0485(11) 0.0372(10) -0.0015(8) 0.0046(8) 0.0159(9)
O2 0.0465(11) 0.0395(10) 0.0415(10) -0.0042(8) 0.0071(8) 0.0089(8)
O3 0.0741(15) 0.0618(14) 0.0609(14) 0.0017(11) 0.0386(12) -0.0155(12)
O4 0.0558(13) 0.0658(14) 0.0424(11) -0.0173(10) 0.0154(10) -0.0222(11)
N1 0.0429(12) 0.0396(12) 0.0300(11) -0.0033(9) 0.0107(9) 0.0030(10)
N2 0.0348(11) 0.0341(11) 0.0288(10) -0.0024(8) 0.0081(8) -0.0020(9)
N3 0.0335(11) 0.0404(12) 0.0360(11) 0.0036(9) 0.0067(9) 0.0026(9)
N4 0.0425(13) 0.0402(12) 0.0450(13) 0.0026(10) 0.0124(10) -0.0039(10)
N5 0.0461(13) 0.0408(12) 0.0283(10) 0.0021(9) 0.0129(9) 0.0024(10)
N6 0.0435(12) 0.0402(12) 0.0320(11) -0.0016(9) 0.0117(9) -0.0032(10)
C1 0.0496(16) 0.0418(14) 0.0365(14) -0.0039(11) 0.0091(12) 0.0102(12)
C2 0.061(2) 0.066(2) 0.0471(17) -0.0045(15) 0.0093(15) -0.0087(17)
C3 0.072(2) 0.059(2) 0.077(3) -0.0050(19) -0.005(2) -0.0095(18)
C4 0.103(3) 0.062(2) 0.061(2) -0.0202(19) -0.015(2) 0.011(2)
C5 0.108(3) 0.081(3) 0.0431(19) -0.0155(18) 0.008(2) 0.023(3)
C6 0.073(2) 0.0607(19) 0.0389(16) -0.0043(14) 0.0196(15) 0.0156(17)
C7 0.0431(15) 0.0462(15) 0.0397(14) -0.0069(12) 0.0140(12) 0.0048(12)
C8 0.0511(17) 0.0580(18) 0.0441(16) -0.0084(14) 0.0101(13) 0.0189(15)
C9 0.0342(13) 0.0392(13) 0.0336(13) 0.0007(10) 0.0065(10) 0.0036(11)
C10 0.0374(13) 0.0372(13) 0.0277(12) -0.0013(10) 0.0057(10) 0.0016(11)
C11 0.0562(18) 0.0487(16) 0.0308(13) -0.0005(12) 0.0046(12) 0.0103(14)
C12 0.068(2) 0.0572(18) 0.0291(13) -0.0029(12) 0.0096(13) 0.0139(16)
C13 0.0539(17) 0.0478(16) 0.0330(13) -0.0081(12) 0.0101(12) 0.0069(13)
C14 0.0341(13) 0.0385(13) 0.0309(12) -0.0040(10) 0.0090(10) 0.0002(11)
C15 0.0348(13) 0.0340(13) 0.0371(13) -0.0042(10) 0.0087(11) -0.0008(10)
C16 0.0505(17) 0.0438(15) 0.0468(16) 0.0028(13) 0.0056(13) 0.0131(13)
C17 0.0412(15) 0.0405(14) 0.0456(15) 0.0087(12) 0.0071(12) 0.0003(12)
C18 0.0420(15) 0.0406(14) 0.0395(14) 0.0124(11) 0.0074(12) 0.0090(12)
C19 0.0466(17) 0.066(2) 0.0513(18) 0.0188(15) 0.0111(14) 0.0029(15)
C20 0.063(2) 0.082(2) 0.0458(18) 0.0173(17) 0.0189(16) 0.0143(19)
C21 0.063(2) 0.078(2) 0.0416(17) 0.0038(16) 0.0060(15) 0.0193(18)
C22 0.0552(19) 0.074(2) 0.0493(18) -0.0049(16) 0.0051(15) -0.0050(17)
C23 0.0471(17) 0.068(2) 0.0427(16) 0.0025(14) 0.0084(13) -0.0011(15)
C24 0.0499(18) 0.0599(19) 0.0513(17) -0.0095(15) 0.0144(14) -0.0237(15)
C25 0.082(3) 0.111(3) 0.053(2) -0.007(2) 0.014(2) -0.042(3)
C26 0.118(4) 0.154(5) 0.057(3) -0.038(3) 0.038(3) -0.071(4)
C27 0.098(4) 0.105(4) 0.104(4) -0.062(3) 0.062(3) -0.055(3)
C28 0.074(3) 0.058(2) 0.117(4) -0.030(2) 0.049(2) -0.0227(19)
C29 0.060(2) 0.0532(19) 0.068(2) -0.0117(16) 0.0247(17) -0.0118(16)
C30 0.0398(16) 0.0502(17) 0.0598(19) 0.0036(14) 0.0109(14) -0.0057(13)
C31 0.059(2) 0.0576(19) 0.069(2) -0.0040(16) 0.0347(17) -0.0105(16)
C32 0.0502(17) 0.0453(15) 0.0453(16) 0.0073(12) 0.0222(13) -0.0002(13)
C33 0.0593(18) 0.0454(15) 0.0389(15) 0.0044(12) 0.0195(13) -0.0008(14)
C34 0.084(2) 0.072(2) 0.0364(16) 0.0054(15) 0.0306(16) -0.0036(19)
C35 0.095(3) 0.081(3) 0.0340(16) -0.0081(16) 0.0205(17) -0.013(2)
C36 0.070(2) 0.0580(18) 0.0320(14) -0.0053(13) 0.0112(14) -0.0030(16)
C37 0.0464(15) 0.0401(14) 0.0314(13) -0.0028(11) 0.0065(11) 0.0036(12)
C38 0.0397(14) 0.0427(14) 0.0346(13) -0.0083(11) 0.0070(11) -0.0030(11)
C39 0.072(2) 0.063(2) 0.0505(18) -0.0142(15) 0.0286(16) -0.0260(17)
C40 0.0538(17) 0.0399(14) 0.0427(15) 0.0002(12) 0.0185(13) -0.0052(13)
C41 0.0482(16) 0.0422(14) 0.0364(14) -0.0029(11) 0.0172(12) -0.0069(12)
C42 0.0531(17) 0.0450(15) 0.0417(15) 0.0034(12) 0.0142(13) 0.0034(13)
C43 0.075(2) 0.0556(18) 0.0349(15) 0.0000(13) 0.0189(15) -0.0009(16)
C44 0.081(2) 0.0512(18) 0.0507(18) 0.0008(14) 0.0319(17) 0.0014(17)
C45 0.072(2) 0.0571(19) 0.058(2) 0.0097(16) 0.0246(17) 0.0155(17)
C46 0.064(2) 0.0559(18) 0.0427(16) 0.0123(14) 0.0148(15) 0.0084(15)
C47 0.0386(14) 0.0385(13) 0.0354(13) -0.0011(11) 0.0124(11) 0.0076(11)
C48 0.0482(16) 0.0421(14) 0.0350(13) -0.0018(11) 0.0095(12) 0.0087(12)
C49 0.0540(18) 0.0580(18) 0.0322(14) 0.0031(12) 0.0121(12) 0.0115(14)
C50 0.0517(18) 0.0561(18) 0.0510(17) 0.0193(14) 0.0166(14) 0.0115(14)
C51 0.0480(17) 0.0431(16) 0.0604(19) 0.0107(14) 0.0150(14) 0.0011(13)
C52 0.0411(15) 0.0422(15) 0.0429(15) -0.0018(12) 0.0085(12) -0.0007(12)
C53 0.0399(14) 0.0352(13) 0.0411(14) -0.0053(11) 0.0015(11) 0.0018(11)
C54 0.0390(15) 0.0521(17) 0.0493(16) -0.0093(13) 0.0098(13) 0.0022(13)
C55 0.0462(18) 0.068(2) 0.074(2) -0.0212(18) 0.0196(17) 0.0025(16)
C56 0.0384(17) 0.056(2) 0.098(3) -0.0254(19) 0.0081(18) 0.0079(15)
C57 0.0403(16) 0.0410(16) 0.079(2) -0.0111(15) -0.0110(16) 0.0078(13)
C58 0.0427(16) 0.0413(15) 0.0544(17) -0.0050(13) -0.0032(13) 0.0023(12)
C59 0.0466(15) 0.0327(13) 0.0335(13) 0.0018(10) 0.0048(11) 0.0028(11)
C60 0.0495(16) 0.0427(15) 0.0348(14) -0.0021(11) 0.0074(12) -0.0037(12)
C61 0.066(2) 0.0468(16) 0.0339(14) -0.0023(12) -0.0017(14) -0.0032(15)
C62 0.084(2) 0.0511(18) 0.0350(15) -0.0093(13) 0.0116(16) 0.0025(17)
C63 0.069(2) 0.073(2) 0.0500(18) -0.0133(16) 0.0198(17) 0.0069(18)
C64 0.0510(18) 0.0601(19) 0.0449(16) -0.0111(14) 0.0091(14) 0.0045(15)
C65 0.0423(14) 0.0363(13) 0.0244(11) 0.0002(10) 0.0028(10) 0.0057(11)
C66 0.0431(15) 0.0406(14) 0.0316(13) -0.0019(11) 0.0025(11) 0.0084(12)
C67 0.0554(18) 0.0402(15) 0.0411(15) -0.0015(12) 0.0033(13) 0.0024(13)
C68 0.0531(18) 0.0462(16) 0.0409(15) -0.0023(12) 0.0027(13) -0.0078(14)
C69 0.0386(15) 0.0596(18) 0.0399(15) -0.0018(13) 0.0032(12) 0.0010(13)
C70 0.0416(15) 0.0399(14) 0.0422(15) -0.0027(11) 0.0030(12) 0.0060(12)
B1 0.0381(16) 0.0361(15) 0.0326(14) -0.0007(11) 0.0055(12) 0.0062(12)
C71 0.0525(17) 0.0394(14) 0.0421(15) -0.0042(12) 0.0160(13) -0.0077(13)
C72 0.060(2) 0.0547(19) 0.061(2) 0.0021(15) 0.0246(16) 0.0018(16)
C73 0.0529(19) 0.0538(19) 0.078(2) -0.0063(17) 0.0165(18) -0.0024(15)
C74 0.0436(17) 0.067(2) 0.075(2) -0.0319(18) 0.0200(17) -0.0128(16)
C75 0.0544(19) 0.078(2) 0.0462(17) -0.0185(16) 0.0179(15) -0.0098(17)
C76 0.0519(17) 0.0580(18) 0.0380(15) -0.0088(13) 0.0150(13) -0.0061(14)
C77 0.0585(18) 0.0374(14) 0.0429(15) -0.0017(11) 0.0194(13) -0.0021(13)
C78 0.090(3) 0.096(3) 0.059(2) -0.023(2) 0.039(2) -0.047(2)
C79 0.086(3) 0.106(3) 0.064(2) -0.034(2) 0.022(2) -0.040(3)
C80 0.073(2) 0.083(3) 0.0411(17) -0.0099(17) 0.0146(16) -0.007(2)
C81 0.064(2) 0.080(2) 0.0406(16) 0.0057(16) 0.0179(15) -0.0021(18)
C82 0.0466(16) 0.0531(17) 0.0397(15) 0.0078(12) 0.0124(12) 0.0043(13)
C83 0.0523(16) 0.0332(13) 0.0351(13) 0.0021(10) 0.0093(12) 0.0053(12)
C84 0.0519(17) 0.0399(15) 0.0470(16) 0.0002(12) 0.0129(13) 0.0107(13)
C85 0.0581(19) 0.0380(15) 0.0486(17) -0.0025(12) 0.0020(14) 0.0057(13)
C86 0.0534(18) 0.0436(16) 0.0492(17) 0.0023(13) -0.0040(14) -0.0013(14)
C87 0.0450(17) 0.0538(18) 0.0593(19) 0.0000(15) 0.0062(14) 0.0064(14)
C88 0.0499(17) 0.0397(15) 0.0481(16) -0.0015(12) 0.0089(13) 0.0071(13)
C89 0.065(2) 0.0373(14) 0.0564(18) 0.0049(13) 0.0351(16) 0.0008(14)
C90 0.072(2) 0.0399(16) 0.085(3) 0.0023(16) 0.039(2) -0.0002(16)
C91 0.088(3) 0.0304(16) 0.140(4) 0.013(2) 0.049(3) 0.0026(17)
C92 0.091(3) 0.065(3) 0.111(4) 0.047(3) 0.042(3) 0.017(2)
C93 0.084(3) 0.081(3) 0.077(3) 0.039(2) 0.044(2) 0.028(2)
C94 0.075(2) 0.0543(18) 0.0502(18) 0.0152(14) 0.0275(16) 0.0183(17)
B2 0.057(2) 0.0384(16) 0.0386(16) 0.0027(13) 0.0173(15) 0.0015(14)

loop_
_atom_type_symbol
_atom_type_description
_atom_type_scat_dispersion_real
_atom_type_scat_dispersion_imag
_atom_type_scat_source
C C 0.0033 0.0016 'International Tables Vol C Tables 4.2.6.8 and 6.1.1.4'
H H 0.0000 0.0000 'International Tables Vol C Tables 4.2.6.8 and 6.1.1.4'
B B 0.0013 0.0007 'International Tables Vol C Tables 4.2.6.8 and 6.1.1.4'
N N 0.0061 0.0033 'International Tables Vol C Tables 4.2.6.8 and 6.1.1.4'
O O 0.0106 0.0060 'International Tables Vol C Tables 4.2.6.8 and 6.1.1.4'
Fe Fe 0.3463 0.8444 'International Tables Vol C Tables 4.2.6.8 and 6.1.1.4'

loop_
_geom_angle_atom_site_label_1
_geom_angle_atom_site_label_2
_geom_angle_atom_site_label_3
_geom_angle
_geom_angle_site_symmetry_1
_geom_angle_site_symmetry_3
_geom_angle_publ_flag
N1 Fe1 N4 93.45(9) . . ?
N1 Fe1 N6 91.50(9) . . ?
N2 Fe1 N1 74.18(8) . . ?
N2 Fe1 N3 74.54(8) . . ?
N2 Fe1 N4 115.14(9) . . ?
N2 Fe1 N5 169.96(8) . . ?
N2 Fe1 N6 96.24(8) . . ?
N3 Fe1 N1 148.18(8) . . ?
N3 Fe1 N4 94.54(9) . . ?
N3 Fe1 N6 97.53(8) . . ?
N4 Fe1 N6 148.39(8) . . ?
N5 Fe1 N1 101.95(8) . . ?
N5 Fe1 N3 109.86(8) . . ?
N5 Fe1 N4 74.01(9) . . ?
N5 Fe1 N6 74.43(8) . . ?
C9 O1 C8 105.4(2) . . ?
C15 O2 C16 104.7(2) . . ?
C32 O3 C31 105.4(2) . . ?
C38 O4 C39 105.4(2) . . ?
C7 N1 Fe1 137.66(17) . . ?
C9 N1 Fe1 115.02(17) . . ?
C9 N1 C7 107.3(2) . . ?
C10 N2 Fe1 120.26(16) . . ?
C14 N2 Fe1 119.83(17) . . ?
C14 N2 C10 119.9(2) . . ?
C15 N3 Fe1 114.35(17) . . ?
C15 N3 C17 106.1(2) . . ?
C17 N3 Fe1 139.59(17) . . ?
C30 N4 Fe1 138.50(19) . . ?
C32 N4 Fe1 113.98(19) . . ?
C32 N4 C30 107.4(2) . . ?
C33 N5 Fe1 120.42(19) . . ?
C33 N5 C37 119.5(2) . . ?
C37 N5 Fe1 120.05(17) . . ?
C38 N6 Fe1 112.64(18) . . ?
C38 N6 C40 107.1(2) . . ?
C40 N6 Fe1 140.07(17) . . ?
C2 C1 C6 117.7(3) . . ?
C2 C1 C7 121.5(3) . . ?
C6 C1 C7 120.7(3) . . ?
C1 C2 H2 119.2 . . ?
C1 C2 C3 121.6(3) . . ?
C3 C2 H2 119.2 . . ?
C2 C3 H3 120.1 . . ?
C4 C3 C2 119.7(4) . . ?
C4 C3 H3 120.1 . . ?
C3 C4 H4 120.0 . . ?
C3 C4 C5 120.0(4) . . ?
C5 C4 H4 120.0 . . ?
C4 C5 H5 119.8 . . ?
C4 C5 C6 120.3(4) . . ?
C6 C5 H5 119.8 . . ?
C1 C6 H6 119.7 . . ?
C5 C6 C1 120.7(4) . . ?
C5 C6 H6 119.7 . . ?
N1 C7 C1 110.4(2) . . ?
N1 C7 H7 109.1 . . ?
N1 C7 C8 103.0(2) . . ?
C1 C7 H7 109.1 . . ?
C1 C7 C8 116.0(2) . . ?
C8 C7 H7 109.1 . . ?
O1 C8 C7 104.9(2) . . ?
O1 C8 H8A 110.8 . . ?
O1 C8 H8B 110.8 . . ?
C7 C8 H8A 110.8 . . ?
C7 C8 H8B 110.8 . . ?
H8A C8 H8B 108.8 . . ?
O1 C9 C10 120.5(2) . . ?
N1 C9 O1 119.3(2) . . ?
N1 C9 C10 120.1(2) . . ?
N2 C10 C9 110.3(2) . . ?
N2 C10 C11 122.4(2) . . ?
C11 C10 C9 127.2(2) . . ?
C10 C11 H11 121.5 . . ?
C10 C11 C12 117.0(3) . . ?
C12 C11 H11 121.5 . . ?
C11 C12 H12 119.4 . . ?
C13 C12 C11 121.2(3) . . ?
C13 C12 H12 119.4 . . ?
C12 C13 H13 121.1 . . ?
C12 C13 C14 117.7(3) . . ?
C14 C13 H13 121.1 . . ?
N2 C14 C13 121.8(2) . . ?
N2 C14 C15 110.6(2) . . ?
C13 C14 C15 127.6(2) . . ?
O2 C15 C14 120.6(2) . . ?
N3 C15 O2 119.2(2) . . ?
N3 C15 C14 120.2(2) . . ?
O2 C16 H16A 111.0 . . ?
O2 C16 H16B 111.0 . . ?
O2 C16 C17 103.6(2) . . ?
H16A C16 H16B 109.0 . . ?
C17 C16 H16A 111.0 . . ?
C17 C16 H16B 111.0 . . ?
N3 C17 C16 101.9(2) . . ?
N3 C17 H17 107.7 . . ?
N3 C17 C18 111.8(2) . . ?
C16 C17 H17 107.7 . . ?
C18 C17 C16 119.3(2) . . ?
C18 C17 H17 107.7 . . ?
C19 C18 C17 118.2(3) . . ?
C23 C18 C17 124.0(3) . . ?
C23 C18 C19 117.8(3) . . ?
C18 C19 H19 119.4 . . ?
C20 C19 C18 121.1(3) . . ?
C20 C19 H19 119.4 . . ?
C19 C20 H20 120.1 . . ?
C21 C20 C19 119.8(3) . . ?
C21 C20 H20 120.1 . . ?
C20 C21 H21 120.2 . . ?
C20 C21 C22 119.7(3) . . ?
C22 C21 H21 120.2 . . ?
C21 C22 H22 119.8 . . ?
C23 C22 C21 120.4(3) . . ?
C23 C22 H22 119.8 . . ?
C18 C23 H23 119.4 . . ?
C22 C23 C18 121.2(3) . . ?
C22 C23 H23 119.4 . . ?
C25 C24 C30 119.1(4) . . ?
C29 C24 C25 118.9(4) . . ?
C29 C24 C30 121.9(3) . . ?
C24 C25 H25 120.6 . . ?
C24 C25 C26 118.9(5) . . ?
C26 C25 H25 120.6 . . ?
C25 C26 H26 119.8 . . ?
C27 C26 C25 120.3(4) . . ?
C27 C26 H26 119.8 . . ?
C26 C27 H27 119.8 . . ?
C28 C27 C26 120.4(4) . . ?
C28 C27 H27 119.8 . . ?
C27 C28 H28 119.8 . . ?
C27 C28 C29 120.5(5) . . ?
C29 C28 H28 119.8 . . ?
C24 C29 C28 121.1(4) . . ?
C24 C29 H29 119.5 . . ?
C28 C29 H29 119.5 . . ?
N4 C30 C24 108.4(2) . . ?
N4 C30 H30 109.3 . . ?
N4 C30 C31 102.5(2) . . ?
C24 C30 H30 109.3 . . ?
C24 C30 C31 117.5(3) . . ?
C31 C30 H30 109.3 . . ?
O3 C31 C30 105.3(2) . . ?
O3 C31 H31A 110.7 . . ?
O3 C31 H31B 110.7 . . ?
C30 C31 H31A 110.7 . . ?
C30 C31 H31B 110.7 . . ?
H31A C31 H31B 108.8 . . ?
O3 C32 C33 119.8(3) . . ?
N4 C32 O3 119.4(3) . . ?
N4 C32 C33 120.8(2) . . ?
N5 C33 C32 110.7(2) . . ?
N5 C33 C34 121.3(3) . . ?
C34 C33 C32 128.0(3) . . ?
C33 C34 H34 120.8 . . ?
C35 C34 C33 118.4(3) . . ?
C35 C34 H34 120.8 . . ?
C34 C35 H35 119.7 . . ?
C36 C35 C34 120.5(3) . . ?
C36 C35 H35 119.7 . . ?
C35 C36 H36 121.1 . . ?
C35 C36 C37 117.8(3) . . ?
C37 C36 H36 121.1 . . ?
N5 C37 C36 122.6(3) . . ?
N5 C37 C38 111.4(2) . . ?
C36 C37 C38 126.0(3) . . ?
O4 C38 C37 119.9(2) . . ?
N6 C38 O4 118.6(2) . . ?
N6 C38 C37 121.4(2) . . ?
O4 C39 H39A 110.9 . . ?
O4 C39 H39B 110.9 . . ?
O4 C39 C40 104.3(2) . . ?
H39A C39 H39B 108.9 . . ?
C40 C39 H39A 110.9 . . ?
C40 C39 H39B 110.9 . . ?
N6 C40 C39 102.7(2) . . ?
N6 C40 H40 108.9 . . ?
N6 C40 C41 111.7(2) . . ?
C39 C40 H40 108.9 . . ?
C41 C40 C39 115.4(3) . . ?
C41 C40 H40 108.9 . . ?
C42 C41 C40 119.6(3) . . ?
C46 C41 C40 121.6(3) . . ?
C46 C41 C42 118.8(3) . . ?
C41 C42 H42 120.3 . . ?
C43 C42 C41 119.4(3) . . ?
C43 C42 H42 120.3 . . ?
C42 C43 H43 119.9 . . ?
C44 C43 C42 120.3(3) . . ?
C44 C43 H43 119.9 . . ?
C43 C44 H44 119.8 . . ?
C45 C44 C43 120.4(3) . . ?
C45 C44 H44 119.8 . . ?
C44 C45 H45 119.9 . . ?
C44 C45 C46 120.2(3) . . ?
C46 C45 H45 119.9 . . ?
C41 C46 H46 119.5 . . ?
C45 C46 C41 121.0(3) . . ?
C45 C46 H46 119.5 . . ?
C48 C47 B1 122.8(2) . . ?
C52 C47 C48 114.9(2) . . ?
C52 C47 B1 122.0(2) . . ?
C47 C48 H48 118.6 . . ?
C49 C48 C47 122.7(3) . . ?
C49 C48 H48 118.6 . . ?
C48 C49 H49 119.8 . . ?
C50 C49 C48 120.4(3) . . ?
C50 C49 H49 119.8 . . ?
C49 C50 H50 120.6 . . ?
C49 C50 C51 118.8(3) . . ?
C51 C50 H50 120.6 . . ?
C50 C51 H51 119.8 . . ?
C50 C51 C52 120.3(3) . . ?
C52 C51 H51 119.8 . . ?
C47 C52 H52 118.6 . . ?
C51 C52 C47 122.9(3) . . ?
C51 C52 H52 118.6 . . ?
C54 C53 C58 114.8(3) . . ?
C54 C53 B1 123.3(2) . . ?
C58 C53 B1 121.8(3) . . ?
C53 C54 H54 118.6 . . ?
C53 C54 C55 122.8(3) . . ?
C55 C54 H54 118.6 . . ?
C54 C55 H55 119.9 . . ?
C56 C55 C54 120.3(3) . . ?
C56 C55 H55 119.9 . . ?
C55 C56 H56 120.5 . . ?
C57 C56 C55 119.0(3) . . ?
C57 C56 H56 120.5 . . ?
C56 C57 H57 119.7 . . ?
C56 C57 C58 120.7(3) . . ?
C58 C57 H57 119.7 . . ?
C53 C58 H58 118.8 . . ?
C57 C58 C53 122.4(3) . . ?
C57 C58 H58 118.8 . . ?
C60 C59 B1 123.5(2) . . ?
C64 C59 C60 114.4(2) . . ?
C64 C59 B1 121.9(2) . . ?
C59 C60 H60 118.3 . . ?
C61 C60 C59 123.4(3) . . ?
C61 C60 H60 118.3 . . ?
C60 C61 H61 120.1 . . ?
C62 C61 C60 119.8(3) . . ?
C62 C61 H61 120.1 . . ?
C61 C62 H62 120.4 . . ?
C61 C62 C63 119.1(3) . . ?
C63 C62 H62 120.4 . . ?
C62 C63 H63 119.8 . . ?
C62 C63 C64 120.4(3) . . ?
C64 C63 H63 119.8 . . ?
C59 C64 H64 118.6 . . ?
C63 C64 C59 122.8(3) . . ?
C63 C64 H64 118.6 . . ?
C66 C65 C70 114.0(2) . . ?
C66 C65 B1 123.5(2) . . ?
C70 C65 B1 122.5(2) . . ?
C65 C66 H66 118.3 . . ?
C67 C66 C65 123.5(3) . . ?
C67 C66 H66 118.3 . . ?
C66 C67 H67 119.7 . . ?
C66 C67 C68 120.5(3) . . ?
C68 C67 H67 119.7 . . ?
C67 C68 H68 120.8 . . ?
C69 C68 C67 118.3(3) . . ?
C69 C68 H68 120.8 . . ?
C68 C69 H69 119.7 . . ?
C68 C69 C70 120.6(3) . . ?
C70 C69 H69 119.7 . . ?
C65 C70 H70 118.5 . . ?
C69 C70 C65 123.1(3) . . ?
C69 C70 H70 118.5 . . ?
C47 B1 C53 108.7(2) . . ?
C47 B1 C59 108.0(2) . . ?
C47 B1 C65 109.4(2) . . ?
C53 B1 C59 110.9(2) . . ?
C53 B1 C65 109.3(2) . . ?
C65 B1 C59 110.6(2) . . ?
C72 C71 B2 120.0(3) . . ?
C76 C71 C72 114.7(3) . . ?
C76 C71 B2 125.3(3) . . ?
C71 C72 H72 118.2 . . ?
C73 C72 C71 123.7(3) . . ?
C73 C72 H72 118.2 . . ?
C72 C73 H73 120.3 . . ?
C72 C73 C74 119.5(3) . . ?
C74 C73 H73 120.3 . . ?
C73 C74 H74 120.6 . . ?
C75 C74 C73 118.7(3) . . ?
C75 C74 H74 120.6 . . ?
C74 C75 H75 119.5 . . ?
C74 C75 C76 120.9(3) . . ?
C76 C75 H75 119.5 . . ?
C71 C76 H76 118.8 . . ?
C75 C76 C71 122.5(3) . . ?
C75 C76 H76 118.8 . . ?
C78 C77 B2 121.7(3) . . ?
C82 C77 C78 114.0(3) . . ?
C82 C77 B2 124.3(3) . . ?
C77 C78 H78 118.1 . . ?
C77 C78 C79 123.9(3) . . ?
C79 C78 H78 118.1 . . ?
C78 C79 H79 120.1 . . ?
C80 C79 C78 119.9(4) . . ?
C80 C79 H79 120.1 . . ?
C79 C80 H80 121.1 . . ?
C81 C80 C79 117.8(3) . . ?
C81 C80 H80 121.1 . . ?
C80 C81 H81 119.1 . . ?
C80 C81 C82 121.7(3) . . ?
C82 C81 H81 119.1 . . ?
C77 C82 H82 118.7 . . ?
C81 C82 C77 122.6(3) . . ?
C81 C82 H82 118.7 . . ?
C84 C83 C88 114.6(3) . . ?
C84 C83 B2 125.5(3) . . ?
C88 C83 B2 119.9(2) . . ?
C83 C84 H84 118.6 . . ?
C85 C84 C83 122.7(3) . . ?
C85 C84 H84 118.6 . . ?
C84 C85 H85 119.6 . . ?
C86 C85 C84 120.9(3) . . ?
C86 C85 H85 119.6 . . ?
C85 C86 H86 120.6 . . ?
C85 C86 C87 118.7(3) . . ?
C87 C86 H86 120.6 . . ?
C86 C87 H87 120.0 . . ?
C86 C87 C88 120.0(3) . . ?
C88 C87 H87 120.0 . . ?
C83 C88 H88 118.4 . . ?
C87 C88 C83 123.2(3) . . ?
C87 C88 H88 118.4 . . ?
C90 C89 C94 115.0(3) . . ?
C90 C89 B2 124.9(3) . . ?
C94 C89 B2 120.0(3) . . ?
C89 C90 H90 119.3 . . ?
C89 C90 C91 121.3(4) . . ?
C91 C90 H90 119.3 . . ?
C90 C91 H91 119.4 . . ?
C92 C91 C90 121.2(4) . . ?
C92 C91 H91 119.4 . . ?
C91 C92 H92 120.7 . . ?
C91 C92 C93 118.6(4) . . ?
C93 C92 H92 120.7 . . ?
C92 C93 H93 120.0 . . ?
C92 C93 C94 120.1(4) . . ?
C94 C93 H93 120.0 . . ?
C89 C94 H94 118.1 . . ?
C93 C94 C89 123.7(4) . . ?
C93 C94 H94 118.1 . . ?
C71 B2 C77 107.2(2) . . ?
C71 B2 C89 111.7(2) . . ?
C77 B2 C89 111.3(2) . . ?
C83 B2 C71 109.3(2) . . ?
C83 B2 C77 110.9(2) . . ?
C83 B2 C89 106.4(2) . . ?

loop_
_geom_bond_atom_site_label_1
_geom_bond_atom_site_label_2
_geom_bond_distance
_geom_bond_site_symmetry_2
_geom_bond_publ_flag
Fe1 N1 2.170(2) . ?
Fe1 N2 2.115(2) . ?
Fe1 N3 2.167(2) . ?
Fe1 N4 2.197(2) . ?
Fe1 N5 2.118(2) . ?
Fe1 N6 2.224(2) . ?
O1 C8 1.466(3) . ?
O1 C9 1.330(3) . ?
O2 C15 1.333(3) . ?
O2 C16 1.469(3) . ?
O3 C31 1.465(4) . ?
O3 C32 1.333(3) . ?
O4 C38 1.339(3) . ?
O4 C39 1.475(4) . ?
N1 C7 1.479(3) . ?
N1 C9 1.279(3) . ?
N2 C10 1.338(3) . ?
N2 C14 1.334(3) . ?
N3 C15 1.284(3) . ?
N3 C17 1.495(3) . ?
N4 C30 1.490(4) . ?
N4 C32 1.281(4) . ?
N5 C33 1.332(3) . ?
N5 C37 1.338(3) . ?
N6 C38 1.289(3) . ?
N6 C40 1.490(3) . ?
C1 C2 1.379(4) . ?
C1 C6 1.384(4) . ?
C1 C7 1.507(4) . ?
C2 H2 0.9500 . ?
C2 C3 1.379(5) . ?
C3 H3 0.9500 . ?
C3 C4 1.358(6) . ?
C4 H4 0.9500 . ?
C4 C5 1.373(6) . ?
C5 H5 0.9500 . ?
C5 C6 1.375(5) . ?
C6 H6 0.9500 . ?
C7 H7 1.0000 . ?
C7 C8 1.543(4) . ?
C8 H8A 0.9900 . ?
C8 H8B 0.9900 . ?
C9 C10 1.474(3) . ?
C10 C11 1.387(3) . ?
C11 H11 0.9500 . ?
C11 C12 1.389(4) . ?
C12 H12 0.9500 . ?
C12 C13 1.381(4) . ?
C13 H13 0.9500 . ?
C13 C14 1.389(3) . ?
C14 C15 1.474(3) . ?
C16 H16A 0.9900 . ?
C16 H16B 0.9900 . ?
C16 C17 1.541(4) . ?
C17 H17 1.0000 . ?
C17 C18 1.509(4) . ?
C18 C19 1.389(4) . ?
C18 C23 1.376(4) . ?
C19 H19 0.9500 . ?
C19 C20 1.387(5) . ?
C20 H20 0.9500 . ?
C20 C21 1.363(5) . ?
C21 H21 0.9500 . ?
C21 C22 1.377(5) . ?
C22 H22 0.9500 . ?
C22 C23 1.374(4) . ?
C23 H23 0.9500 . ?
C24 C25 1.383(5) . ?
C24 C29 1.375(5) . ?
C24 C30 1.524(4) . ?
C25 H25 0.9500 . ?
C25 C26 1.427(7) . ?
C26 H26 0.9500 . ?
C26 C27 1.362(7) . ?
C27 H27 0.9500 . ?
C27 C28 1.340(6) . ?
C28 H28 0.9500 . ?
C28 C29 1.394(5) . ?
C29 H29 0.9500 . ?
C30 H30 1.0000 . ?
C30 C31 1.546(4) . ?
C31 H31A 0.9900 . ?
C31 H31B 0.9900 . ?
C32 C33 1.466(4) . ?
C33 C34 1.396(4) . ?
C34 H34 0.9500 . ?
C34 C35 1.377(5) . ?
C35 H35 0.9500 . ?
C35 C36 1.372(5) . ?
C36 H36 0.9500 . ?
C36 C37 1.383(4) . ?
C37 C38 1.463(4) . ?
C39 H39A 0.9900 . ?
C39 H39B 0.9900 . ?
C39 C40 1.542(4) . ?
C40 H40 1.0000 . ?
C40 C41 1.505(4) . ?
C41 C42 1.403(4) . ?
C41 C46 1.381(4) . ?
C42 H42 0.9500 . ?
C42 C43 1.391(4) . ?
C43 H43 0.9500 . ?
C43 C44 1.371(4) . ?
C44 H44 0.9500 . ?
C44 C45 1.367(4) . ?
C45 H45 0.9500 . ?
C45 C46 1.372(4) . ?
C46 H46 0.9500 . ?
C47 C48 1.409(4) . ?
C47 C52 1.402(4) . ?
C47 B1 1.640(4) . ?
C48 H48 0.9500 . ?
C48 C49 1.396(4) . ?
C49 H49 0.9500 . ?
C49 C50 1.378(4) . ?
C50 H50 0.9500 . ?
C50 C51 1.387(4) . ?
C51 H51 0.9500 . ?
C51 C52 1.393(4) . ?
C52 H52 0.9500 . ?
C53 C54 1.398(4) . ?
C53 C58 1.413(4) . ?
C53 B1 1.644(4) . ?
C54 H54 0.9500 . ?
C54 C55 1.401(4) . ?
C55 H55 0.9500 . ?
C55 C56 1.380(5) . ?
C56 H56 0.9500 . ?
C56 C57 1.372(5) . ?
C57 H57 0.9500 . ?
C57 C58 1.395(4) . ?
C58 H58 0.9500 . ?
C59 C60 1.403(4) . ?
C59 C64 1.401(4) . ?
C59 B1 1.654(4) . ?
C60 H60 0.9500 . ?
C60 C61 1.396(4) . ?
C61 H61 0.9500 . ?
C61 C62 1.372(5) . ?
C62 H62 0.9500 . ?
C62 C63 1.383(5) . ?
C63 H63 0.9500 . ?
C63 C64 1.391(4) . ?
C64 H64 0.9500 . ?
C65 C66 1.404(3) . ?
C65 C70 1.409(4) . ?
C65 B1 1.649(4) . ?
C66 H66 0.9500 . ?
C66 C67 1.382(4) . ?
C67 H67 0.9500 . ?
C67 C68 1.382(4) . ?
C68 H68 0.9500 . ?
C68 C69 1.382(4) . ?
C69 H69 0.9500 . ?
C69 C70 1.387(4) . ?
C70 H70 0.9500 . ?
C71 C72 1.403(4) . ?
C71 C76 1.395(4) . ?
C71 B2 1.644(4) . ?
C72 H72 0.9500 . ?
C72 C73 1.381(5) . ?
C73 H73 0.9500 . ?
C73 C74 1.392(5) . ?
C74 H74 0.9500 . ?
C74 C75 1.369(5) . ?
C75 H75 0.9500 . ?
C75 C76 1.392(4) . ?
C76 H76 0.9500 . ?
C77 C78 1.391(4) . ?
C77 C82 1.386(4) . ?
C77 B2 1.651(4) . ?
C78 H78 0.9500 . ?
C78 C79 1.392(5) . ?
C79 H79 0.9500 . ?
C79 C80 1.370(5) . ?
C80 H80 0.9500 . ?
C80 C81 1.365(5) . ?
C81 H81 0.9500 . ?
C81 C82 1.386(4) . ?
C82 H82 0.9500 . ?
C83 C84 1.397(4) . ?
C83 C88 1.407(4) . ?
C83 B2 1.637(4) . ?
C84 H84 0.9500 . ?
C84 C85 1.386(4) . ?
C85 H85 0.9500 . ?
C85 C86 1.373(4) . ?
C86 H86 0.9500 . ?
C86 C87 1.381(4) . ?
C87 H87 0.9500 . ?
C87 C88 1.386(4) . ?
C88 H88 0.9500 . ?
C89 C90 1.399(4) . ?
C89 C94 1.403(5) . ?
C89 B2 1.658(4) . ?
C90 H90 0.9500 . ?
C90 C91 1.414(5) . ?
C91 H91 0.9500 . ?
C91 C92 1.373(6) . ?
C92 H92 0.9500 . ?
C92 C93 1.378(6) . ?
C93 H93 0.9500 . ?
C93 C94 1.385(4) . ?
C94 H94 0.9500 . ?

loop_
_geom_torsion_atom_site_label_1
_geom_torsion_atom_site_label_2
_geom_torsion_atom_site_label_3
_geom_torsion_atom_site_label_4
_geom_torsion
_geom_torsion_site_symmetry_1
_geom_torsion_site_symmetry_2
_geom_torsion_site_symmetry_3
_geom_torsion_site_symmetry_4
_geom_torsion_publ_flag
Fe1 N1 C7 C1 52.2(4) . . . . ?
Fe1 N1 C7 C8 176.6(2) . . . . ?
Fe1 N1 C9 O1 -177.61(18) . . . . ?
Fe1 N1 C9 C10 3.5(3) . . . . ?
Fe1 N2 C10 C9 -1.3(3) . . . . ?
Fe1 N2 C10 C11 -179.5(2) . . . . ?
Fe1 N2 C14 C13 179.0(2) . . . . ?
Fe1 N2 C14 C15 1.3(3) . . . . ?
Fe1 N3 C15 O2 173.67(17) . . . . ?
Fe1 N3 C15 C14 -8.5(3) . . . . ?
Fe1 N3 C17 C16 -163.0(2) . . . . ?
Fe1 N3 C17 C18 -34.4(4) . . . . ?
Fe1 N4 C30 C24 50.8(4) . . . . ?
Fe1 N4 C30 C31 175.8(2) . . . . ?
Fe1 N4 C32 O3 -178.1(2) . . . . ?
Fe1 N4 C32 C33 1.7(4) . . . . ?
Fe1 N5 C33 C32 2.5(3) . . . . ?
Fe1 N5 C33 C34 -178.0(2) . . . . ?
Fe1 N5 C37 C36 178.4(2) . . . . ?
Fe1 N5 C37 C38 0.0(3) . . . . ?
Fe1 N6 C38 O4 -179.68(19) . . . . ?
Fe1 N6 C38 C37 -3.0(3) . . . . ?
Fe1 N6 C40 C39 -175.1(2) . . . . ?
Fe1 N6 C40 C41 -50.9(4) . . . . ?
O1 C9 C10 N2 179.6(2) . . . . ?
O1 C9 C10 C11 -2.3(4) . . . . ?
O2 C16 C17 N3 -20.7(3) . . . . ?
O2 C16 C17 C18 -144.3(2) . . . . ?
O3 C32 C33 N5 177.1(3) . . . . ?
O3 C32 C33 C34 -2.4(5) . . . . ?
O4 C39 C40 N6 -13.9(3) . . . . ?
O4 C39 C40 C41 -135.6(3) . . . . ?
N1 C7 C8 O1 3.0(3) . . . . ?
N1 C9 C10 N2 -1.6(4) . . . . ?
N1 C9 C10 C11 176.6(3) . . . . ?
N2 C10 C11 C12 0.5(4) . . . . ?
N2 C14 C15 O2 -177.2(2) . . . . ?
N2 C14 C15 N3 5.0(3) . . . . ?
N3 C17 C18 C19 92.9(3) . . . . ?
N3 C17 C18 C23 -83.5(3) . . . . ?
N4 C30 C31 O3 1.0(3) . . . . ?
N4 C32 C33 N5 -2.7(4) . . . . ?
N4 C32 C33 C34 177.8(3) . . . . ?
N5 C33 C34 C35 -0.1(5) . . . . ?
N5 C37 C38 O4 178.7(2) . . . . ?
N5 C37 C38 N6 2.1(4) . . . . ?
N6 C40 C41 C42 118.1(3) . . . . ?
N6 C40 C41 C46 -57.8(4) . . . . ?
C1 C2 C3 C4 -0.1(6) . . . . ?
C1 C7 C8 O1 123.6(3) . . . . ?
C2 C1 C6 C5 -0.3(5) . . . . ?
C2 C1 C7 N1 62.9(4) . . . . ?
C2 C1 C7 C8 -53.7(4) . . . . ?
C2 C3 C4 C5 0.1(6) . . . . ?
C3 C4 C5 C6 -0.2(6) . . . . ?
C4 C5 C6 C1 0.3(6) . . . . ?
C6 C1 C2 C3 0.3(5) . . . . ?
C6 C1 C7 N1 -115.7(3) . . . . ?
C6 C1 C7 C8 127.7(3) . . . . ?
C7 N1 C9 O1 2.2(3) . . . . ?
C7 N1 C9 C10 -176.7(2) . . . . ?
C7 C1 C2 C3 -178.4(3) . . . . ?
C7 C1 C6 C5 178.3(3) . . . . ?
C8 O1 C9 N1 -0.1(3) . . . . ?
C8 O1 C9 C10 178.7(2) . . . . ?
C9 O1 C8 C7 -1.9(3) . . . . ?
C9 N1 C7 C1 -127.6(3) . . . . ?
C9 N1 C7 C8 -3.1(3) . . . . ?
C9 C10 C11 C12 -177.4(3) . . . . ?
C10 N2 C14 C13 -1.5(4) . . . . ?
C10 N2 C14 C15 -179.2(2) . . . . ?
C10 C11 C12 C13 -1.4(5) . . . . ?
C11 C12 C13 C14 0.9(5) . . . . ?
C12 C13 C14 N2 0.6(4) . . . . ?
C12 C13 C14 C15 177.9(3) . . . . ?
C13 C14 C15 O2 5.3(4) . . . . ?
C13 C14 C15 N3 -172.6(3) . . . . ?
C14 N2 C10 C9 179.2(2) . . . . ?
C14 N2 C10 C11 1.0(4) . . . . ?
C15 O2 C16 C17 17.9(3) . . . . ?
C15 N3 C17 C16 16.6(3) . . . . ?
C15 N3 C17 C18 145.1(2) . . . . ?
C16 O2 C15 N3 -8.2(3) . . . . ?
C16 O2 C15 C14 173.9(2) . . . . ?
C16 C17 C18 C19 -148.4(3) . . . . ?
C16 C17 C18 C23 35.2(4) . . . . ?
C17 N3 C15 O2 -6.0(3) . . . . ?
C17 N3 C15 C14 171.9(2) . . . . ?
C17 C18 C19 C20 -174.1(3) . . . . ?
C17 C18 C23 C22 174.7(3) . . . . ?
C18 C19 C20 C21 -1.1(5) . . . . ?
C19 C18 C23 C22 -1.7(5) . . . . ?
C19 C20 C21 C22 -1.2(5) . . . . ?
C20 C21 C22 C23 1.9(5) . . . . ?
C21 C22 C23 C18 -0.5(5) . . . . ?
C23 C18 C19 C20 2.5(5) . . . . ?
C24 C25 C26 C27 0.7(6) . . . . ?
C24 C30 C31 O3 119.7(3) . . . . ?
C25 C24 C29 C28 0.5(5) . . . . ?
C25 C24 C30 N4 -91.9(3) . . . . ?
C25 C24 C30 C31 152.5(3) . . . . ?
C25 C26 C27 C28 0.4(7) . . . . ?
C26 C27 C28 C29 -1.0(6) . . . . ?
C27 C28 C29 C24 0.6(5) . . . . ?
C29 C24 C25 C26 -1.1(5) . . . . ?
C29 C24 C30 N4 83.1(3) . . . . ?
C29 C24 C30 C31 -32.4(4) . . . . ?
C30 N4 C32 O3 -1.1(4) . . . . ?
C30 N4 C32 C33 178.7(3) . . . . ?
C30 C24 C25 C26 174.1(3) . . . . ?
C30 C24 C29 C28 -174.6(3) . . . . ?
C31 O3 C32 N4 1.8(4) . . . . ?
C31 O3 C32 C33 -178.0(3) . . . . ?
C32 O3 C31 C30 -1.6(3) . . . . ?
C32 N4 C30 C24 -125.0(3) . . . . ?
C32 N4 C30 C31 -0.1(3) . . . . ?
C32 C33 C34 C35 179.3(3) . . . . ?
C33 N5 C37 C36 0.2(4) . . . . ?
C33 N5 C37 C38 -178.1(2) . . . . ?
C33 C34 C35 C36 -0.2(6) . . . . ?
C34 C35 C36 C37 0.5(5) . . . . ?
C35 C36 C37 N5 -0.5(5) . . . . ?
C35 C36 C37 C38 177.6(3) . . . . ?
C36 C37 C38 O4 0.5(4) . . . . ?
C36 C37 C38 N6 -176.2(3) . . . . ?
C37 N5 C33 C32 -179.4(2) . . . . ?
C37 N5 C33 C34 0.1(4) . . . . ?
C38 O4 C39 C40 12.0(3) . . . . ?
C38 N6 C40 C39 11.2(3) . . . . ?
C38 N6 C40 C41 135.4(3) . . . . ?
C39 O4 C38 N6 -5.5(4) . . . . ?
C39 O4 C38 C37 177.7(3) . . . . ?
C39 C40 C41 C42 -125.1(3) . . . . ?
C39 C40 C41 C46 59.0(4) . . . . ?
C40 N6 C38 O4 -4.0(3) . . . . ?
C40 N6 C38 C37 172.7(2) . . . . ?
C40 C41 C42 C43 -176.7(3) . . . . ?
C40 C41 C46 C45 176.6(3) . . . . ?
C41 C42 C43 C44 0.5(5) . . . . ?
C42 C41 C46 C45 0.6(5) . . . . ?
C42 C43 C44 C45 -0.3(5) . . . . ?
C43 C44 C45 C46 0.2(6) . . . . ?
C44 C45 C46 C41 -0.4(5) . . . . ?
C46 C41 C42 C43 -0.7(4) . . . . ?
C47 C48 C49 C50 -0.1(4) . . . . ?
C48 C47 C52 C51 0.2(4) . . . . ?
C48 C47 B1 C53 -84.3(3) . . . . ?
C48 C47 B1 C59 155.3(2) . . . . ?
C48 C47 B1 C65 35.0(3) . . . . ?
C48 C49 C50 C51 0.1(5) . . . . ?
C49 C50 C51 C52 0.1(5) . . . . ?
C50 C51 C52 C47 -0.2(5) . . . . ?
C52 C47 C48 C49 -0.1(4) . . . . ?
C52 C47 B1 C53 88.9(3) . . . . ?
C52 C47 B1 C59 -31.4(3) . . . . ?
C52 C47 B1 C65 -151.8(2) . . . . ?
C53 C54 C55 C56 0.3(5) . . . . ?
C54 C53 C58 C57 1.2(4) . . . . ?
C54 C53 B1 C47 15.1(4) . . . . ?
C54 C53 B1 C59 133.7(3) . . . . ?
C54 C53 B1 C65 -104.1(3) . . . . ?
C54 C55 C56 C57 0.3(5) . . . . ?
C55 C56 C57 C58 -0.2(5) . . . . ?
C56 C57 C58 C53 -0.6(5) . . . . ?
C58 C53 C54 C55 -1.0(4) . . . . ?
C58 C53 B1 C47 -167.4(2) . . . . ?
C58 C53 B1 C59 -48.8(3) . . . . ?
C58 C53 B1 C65 73.4(3) . . . . ?
C59 C60 C61 C62 0.0(5) . . . . ?
C60 C59 C64 C63 -1.6(4) . . . . ?
C60 C59 B1 C47 100.9(3) . . . . ?
C60 C59 B1 C53 -18.1(4) . . . . ?
C60 C59 B1 C65 -139.5(2) . . . . ?
C60 C61 C62 C63 -1.2(5) . . . . ?
C61 C62 C63 C64 1.0(5) . . . . ?
C62 C63 C64 C59 0.5(5) . . . . ?
C64 C59 C60 C61 1.3(4) . . . . ?
C64 C59 B1 C47 -74.4(3) . . . . ?
C64 C59 B1 C53 166.7(3) . . . . ?
C64 C59 B1 C65 45.2(3) . . . . ?
C65 C66 C67 C68 1.5(4) . . . . ?
C66 C65 C70 C69 -2.7(4) . . . . ?
C66 C65 B1 C47 -131.9(2) . . . . ?
C66 C65 B1 C53 -13.1(3) . . . . ?
C66 C65 B1 C59 109.3(3) . . . . ?
C66 C67 C68 C69 -2.0(4) . . . . ?
C67 C68 C69 C70 0.2(4) . . . . ?
C68 C69 C70 C65 2.2(4) . . . . ?
C70 C65 C66 C67 0.8(4) . . . . ?
C70 C65 B1 C47 46.3(3) . . . . ?
C70 C65 B1 C53 165.1(2) . . . . ?
C70 C65 B1 C59 -72.5(3) . . . . ?
B1 C47 C48 C49 173.6(3) . . . . ?
B1 C47 C52 C51 -173.5(3) . . . . ?
B1 C53 C54 C55 176.6(3) . . . . ?
B1 C53 C58 C57 -176.5(3) . . . . ?
B1 C59 C60 C61 -174.2(3) . . . . ?
B1 C59 C64 C63 174.1(3) . . . . ?
B1 C65 C66 C67 179.2(2) . . . . ?
B1 C65 C70 C69 179.0(2) . . . . ?
C71 C72 C73 C74 -1.4(5) . . . . ?
C72 C71 C76 C75 -1.4(4) . . . . ?
C72 C71 B2 C77 -42.1(3) . . . . ?
C72 C71 B2 C83 78.2(3) . . . . ?
C72 C71 B2 C89 -164.3(3) . . . . ?
C72 C73 C74 C75 -0.8(5) . . . . ?
C73 C74 C75 C76 1.8(5) . . . . ?
C74 C75 C76 C71 -0.7(5) . . . . ?
C76 C71 C72 C73 2.4(5) . . . . ?
C76 C71 B2 C77 140.5(3) . . . . ?
C76 C71 B2 C83 -99.3(3) . . . . ?
C76 C71 B2 C89 18.3(4) . . . . ?
C77 C78 C79 C80 1.7(7) . . . . ?
C78 C77 C82 C81 -0.1(5) . . . . ?
C78 C77 B2 C71 -49.0(4) . . . . ?
C78 C77 B2 C83 -168.3(3) . . . . ?
C78 C77 B2 C89 73.5(4) . . . . ?
C78 C79 C80 C81 -0.5(7) . . . . ?
C79 C80 C81 C82 -0.9(6) . . . . ?
C80 C81 C82 C77 1.2(5) . . . . ?
C82 C77 C78 C79 -1.4(6) . . . . ?
C82 C77 B2 C71 131.3(3) . . . . ?
C82 C77 B2 C83 12.0(4) . . . . ?
C82 C77 B2 C89 -106.3(3) . . . . ?
C83 C84 C85 C86 0.8(5) . . . . ?
C84 C83 C88 C87 -1.7(4) . . . . ?
C84 C83 B2 C71 -4.7(4) . . . . ?
C84 C83 B2 C77 113.4(3) . . . . ?
C84 C83 B2 C89 -125.5(3) . . . . ?
C84 C85 C86 C87 -1.7(4) . . . . ?
C85 C86 C87 C88 0.9(5) . . . . ?
C86 C87 C88 C83 0.9(5) . . . . ?
C88 C83 C84 C85 0.9(4) . . . . ?
C88 C83 B2 C71 173.7(2) . . . . ?
C88 C83 B2 C77 -68.3(3) . . . . ?
C88 C83 B2 C89 52.8(3) . . . . ?
C89 C90 C91 C92 -0.5(6) . . . . ?
C90 C89 C94 C93 -2.3(5) . . . . ?
C90 C89 B2 C71 108.6(3) . . . . ?
C90 C89 B2 C77 -11.2(4) . . . . ?
C90 C89 B2 C83 -132.1(3) . . . . ?
C90 C91 C92 C93 -0.3(6) . . . . ?
C91 C92 C93 C94 -0.3(6) . . . . ?
C92 C93 C94 C89 1.6(6) . . . . ?
C94 C89 C90 C91 1.7(5) . . . . ?
C94 C89 B2 C71 -73.4(4) . . . . ?
C94 C89 B2 C77 166.8(3) . . . . ?
C94 C89 B2 C83 45.9(4) . . . . ?
B2 C71 C72 C73 -175.3(3) . . . . ?
B2 C71 C76 C75 176.2(3) . . . . ?
B2 C77 C78 C79 178.9(4) . . . . ?
B2 C77 C82 C81 179.7(3) . . . . ?
B2 C83 C84 C85 179.3(3) . . . . ?
B2 C83 C88 C87 179.8(3) . . . . ?
B2 C89 C90 C91 179.8(3) . . . . ?
B2 C89 C94 C93 179.5(3) . . . . ?

loop_
_platon_squeeze_void_nr
_platon_squeeze_void_average_x
_platon_squeeze_void_average_y
_platon_squeeze_void_average_z
_platon_squeeze_void_volume
_platon_squeeze_void_count_electrons
_platon_squeeze_void_content
1 0.245 0.610 0.216 294 59 'MeCN Et2O'
2 0.255 0.110 1.284 295 59 'MeCN Et2O'
3 0.745 0.890 0.716 295 58 'MeCN Et2O'
4 0.755 0.390 0.784 295 58 'MeCN Et2O'
